data_7037331
loop_
_publ_author_name
'Honacker, Christian'
'Qu, Zheng-Wang'
'Tannert, Jens'
'Layh, Marcus'
'Hepp, Alexander'
'Grimme, Stefan'
'Uhl, Werner'

_publ_section_title
;
 Functionalized alkynyl-chlorogermanes: hydrometallation, Ge-Cl bond
 activation, Ge-H bond formation and chlorine-tert-butyl exchange via a
 transient germyl cation.
;
_journal_issue 14
_journal_name_full 'Dalton transactions (Cambridge, England : 2003)'
_journal_page_first 6159
_journal_page_last 6174
_journal_paper_doi 10.1039/c5dt03918e
_journal_volume 45
_journal_year 2016
_chemical_formula_sum 'C38 H62 Al Cl F Ge'
_chemical_formula_weight 672.89
_chemical_name_systematic
;
 ?
;
_chemical_properties_physical 'Air-sensitive, Hygroscopic'
_space_group_crystal_system monoclinic
_space_group_IT_number 14
_space_group_name_Hall '-P 2ybc'
_space_group_name_H-M_alt 'P 1 21/c 1'
_symmetry_space_group_name_Hall '-P 2ybc'
_symmetry_space_group_name_H-M 'P 1 21/c 1'
_atom_sites_solution_hydrogens mixed
_audit_creation_method SHELXL-2013
_audit_update_record
;
2015-09-30 deposited with the CCDC.
2015-11-19 downloaded from the CCDC.
;
_cell_angle_alpha 90
_cell_angle_beta 96.808(2)
_cell_angle_gamma 90
_cell_formula_units_Z 4
_cell_length_a 9.4442(4)
_cell_length_b 23.5969(10)
_cell_length_c 17.7027(8)
_cell_measurement_reflns_used 9952
_cell_measurement_temperature 153(2)
_cell_measurement_theta_max 28.24
_cell_measurement_theta_min 2.473
_cell_volume 3917.3(3)
_computing_cell_refinement 'Bruker SAINT+'
_computing_data_collection 'Bruker SMART'
_computing_data_reduction 'Bruker SHELXTL'
_computing_molecular_graphics 'Bruker SHELXTL'
_computing_publication_material 'Bruker SHELXTL'
_computing_structure_refinement 'SHELXL-2013 (Sheldrick, 2013)'
_computing_structure_solution 'SHELXS-2013 (Sheldrick, 2013)'
_diffrn_ambient_temperature 153(2)
_diffrn_measured_fraction_theta_full 0.997
_diffrn_measured_fraction_theta_max 0.998
_diffrn_measurement_device_type 'CCD are detector'
_diffrn_measurement_method 'omega scans'
_diffrn_radiation_type MoK\a
_diffrn_radiation_wavelength 0.71073
_diffrn_reflns_av_R_equivalents 0.0543
_diffrn_reflns_av_unetI/netI 0.0332
_diffrn_reflns_Laue_measured_fraction_full 0.997
_diffrn_reflns_Laue_measured_fraction_max 0.998
_diffrn_reflns_limit_h_max 12
_diffrn_reflns_limit_h_min -12
_diffrn_reflns_limit_k_max 31
_diffrn_reflns_limit_k_min -31
_diffrn_reflns_limit_l_max 23
_diffrn_reflns_limit_l_min -23
_diffrn_reflns_number 57482
_diffrn_reflns_point_group_measured_fraction_full 0.997
_diffrn_reflns_point_group_measured_fraction_max 0.998
_diffrn_reflns_theta_full 25.242
_diffrn_reflns_theta_max 27.876
_diffrn_reflns_theta_min 3.105
_diffrn_source microsource
_exptl_absorpt_coefficient_mu 0.900
_exptl_absorpt_correction_T_max 0.7457
_exptl_absorpt_correction_T_min 0.6566
_exptl_absorpt_correction_type empirical
_exptl_absorpt_process_details SADABS
_exptl_crystal_colour colourless
_exptl_crystal_density_diffrn 1.141
_exptl_crystal_description plate
_exptl_crystal_F_000 1444
_exptl_crystal_size_max 0.150
_exptl_crystal_size_mid 0.130
_exptl_crystal_size_min 0.040
_refine_diff_density_max 0.896
_refine_diff_density_min -0.430
_refine_diff_density_rms 0.061
_refine_ls_extinction_method none
_refine_ls_goodness_of_fit_ref 1.028
_refine_ls_hydrogen_treatment constr
_refine_ls_matrix_type full
_refine_ls_number_parameters 406
_refine_ls_number_reflns 9331
_refine_ls_number_restraints 0
_refine_ls_restrained_S_all 1.028
_refine_ls_R_factor_all 0.0468
_refine_ls_R_factor_gt 0.0340
_refine_ls_shift/su_max 0.003
_refine_ls_shift/su_mean 0.000
_refine_ls_structure_factor_coef Fsqd
_refine_ls_weighting_details 'w=1/[\s^2^(Fo^2^)+(0.0385P)^2^+2.6183P] where P=(Fo^2^+2Fc^2^)/3'
_refine_ls_weighting_scheme calc
_refine_ls_wR_factor_gt 0.0817
_refine_ls_wR_factor_ref 0.0864
_reflns_Friedel_coverage 0.000
_reflns_number_gt 7742
_reflns_number_total 9331
_reflns_threshold_expression 'I > 2\s(I)'
_cod_data_source_file c5dt03918e2.cif
_cod_data_source_block sad
_cod_depositor_comments 'Adding full bibliography for 7037325--7037335.cif.'
_cod_database_code 7037331
_shelx_space_group_comment
;
The symmetry employed for this shelxl refinement is uniquely defined
by the following loop, which should always be used as a source of
symmetry information in preference to the above space-group names.
They are only intended as comments.
;
_shelx_estimated_absorpt_t_min 0.877
_shelx_estimated_absorpt_t_max 0.965
_shelxl_version_number 2013-4

loop_
_space_group_symop_operation_xyz
'x, y, z'
'-x, y+1/2, -z+1/2'
'-x, -y, -z'
'x, -y-1/2, z-1/2'

loop_
_atom_site_label
_atom_site_type_symbol
_atom_site_fract_x
_atom_site_fract_y
_atom_site_fract_z
_atom_site_U_iso_or_equiv
_atom_site_adp_type
_atom_site_occupancy
_atom_site_site_symmetry_order
_atom_site_calc_flag
_atom_site_refinement_flags_posn
_atom_site_refinement_flags_adp
_atom_site_refinement_flags_occupancy
Ge1 Ge 0.38232(2) 0.71697(2) 0.41486(2) 0.01471(6) Uani 1 1 d . . .
Cl1 Cl 0.52780(5) 0.76833(2) 0.33784(2) 0.01671(9) Uani 1 1 d . . .
C11 C 0.5211(2) 0.67815(7) 0.48140(10) 0.0192(4) Uani 1 1 d . . .
C12 C 0.5924(2) 0.65513(7) 0.53285(10) 0.0202(4) Uani 1 1 d . . .
C13 C 0.6763(2) 0.62619(8) 0.59764(11) 0.0236(4) Uani 1 1 d . . .
C14 C 0.6139(3) 0.56710(10) 0.60551(14) 0.0410(6) Uani 1 1 d . . .
H14A H 0.5163 0.5703 0.6151 0.049 Uiso 1 1 calc R U .
H14B H 0.6676 0.5476 0.6471 0.049 Uiso 1 1 calc R U .
H14C H 0.6186 0.5462 0.5593 0.049 Uiso 1 1 calc R U .
C15 C 0.8315(2) 0.62204(11) 0.58239(14) 0.0402(6) Uani 1 1 d . . .
H15A H 0.8374 0.6001 0.5372 0.048 Uiso 1 1 calc R U .
H15B H 0.8866 0.6041 0.6248 0.048 Uiso 1 1 calc R U .
H15C H 0.8683 0.6594 0.5756 0.048 Uiso 1 1 calc R U .
C16 C 0.6655(3) 0.66082(11) 0.66980(12) 0.0453(6) Uani 1 1 d . . .
H16A H 0.7010 0.6984 0.6632 0.054 Uiso 1 1 calc R U .
H16B H 0.7210 0.6430 0.7121 0.054 Uiso 1 1 calc R U .
H16C H 0.5676 0.6628 0.6793 0.054 Uiso 1 1 calc R U .
C21 C 0.33021(19) 0.78762(7) 0.45879(10) 0.0178(3) Uani 1 1 d . . .
C22 C 0.2651(2) 0.79537(8) 0.52093(11) 0.0210(4) Uani 1 1 d . . .
H22 H 0.2589 0.8346 0.5346 0.025 Uiso 1 1 calc R U .
C23 C 0.1985(2) 0.75607(8) 0.57477(10) 0.0211(4) Uani 1 1 d . . .
C24 C 0.2079(2) 0.69336(8) 0.55577(11) 0.0238(4) Uani 1 1 d . . .
H24A H 0.1672 0.6871 0.5042 0.029 Uiso 1 1 calc R U .
H24B H 0.1564 0.6717 0.5894 0.029 Uiso 1 1 calc R U .
H24C H 0.3060 0.6818 0.5618 0.029 Uiso 1 1 calc R U .
C25 C 0.2802(2) 0.76648(10) 0.65403(11) 0.0311(5) Uani 1 1 d . . .
H25A H 0.3790 0.7573 0.6532 0.037 Uiso 1 1 calc R U .
H25B H 0.2410 0.7430 0.6907 0.037 Uiso 1 1 calc R U .
H25C H 0.2714 0.8056 0.6676 0.037 Uiso 1 1 calc R U .
C26 C 0.0424(2) 0.77395(9) 0.57524(13) 0.0299(4) Uani 1 1 d . . .
H26A H 0.0383 0.8134 0.5882 0.036 Uiso 1 1 calc R U .
H26B H -0.0001 0.7518 0.6121 0.036 Uiso 1 1 calc R U .
H26C H -0.0088 0.7678 0.5257 0.036 Uiso 1 1 calc R U .
Al1 Al 0.45106(6) 0.84559(2) 0.41469(3) 0.01986(12) Uani 1 1 d . . .
C01 C 0.3494(2) 0.90409(8) 0.34789(12) 0.0289(4) Uani 1 1 d . . .
C011 C 0.2567(3) 0.87796(11) 0.28019(14) 0.0471(6) Uani 1 1 d . . .
H01A H 0.1927 0.8508 0.2982 0.056 Uiso 1 1 calc R U .
H01B H 0.3164 0.8594 0.2476 0.056 Uiso 1 1 calc R U .
H01C H 0.2027 0.9072 0.2523 0.056 Uiso 1 1 calc R U .
C012 C 0.4481(3) 0.94831(10) 0.31807(16) 0.0477(6) Uani 1 1 d . . .
H01D H 0.3920 0.9757 0.2877 0.057 Uiso 1 1 calc R U .
H01E H 0.5121 0.9299 0.2877 0.057 Uiso 1 1 calc R U .
H01F H 0.5021 0.9670 0.3602 0.057 Uiso 1 1 calc R U .
C013 C 0.2512(3) 0.93468(10) 0.39755(15) 0.0414(6) Uani 1 1 d . . .
H01G H 0.2004 0.9642 0.3685 0.050 Uiso 1 1 calc R U .
H01H H 0.3073 0.9509 0.4410 0.050 Uiso 1 1 calc R U .
H01I H 0.1845 0.9081 0.4143 0.050 Uiso 1 1 calc R U .
C02 C 0.6261(2) 0.86615(8) 0.48407(12) 0.0270(4) Uani 1 1 d . . .
C021 C 0.7530(3) 0.87854(12) 0.44038(16) 0.0485(7) Uani 1 1 d . . .
H02A H 0.7284 0.9084 0.4043 0.058 Uiso 1 1 calc R U .
H02B H 0.7770 0.8450 0.4139 0.058 Uiso 1 1 calc R U .
H02C H 0.8333 0.8900 0.4754 0.058 Uiso 1 1 calc R U .
C022 C 0.5945(3) 0.91894(10) 0.52996(15) 0.0471(7) Uani 1 1 d . . .
H02D H 0.6754 0.9274 0.5663 0.057 Uiso 1 1 calc R U .
H02E H 0.5128 0.9119 0.5561 0.057 Uiso 1 1 calc R U .
H02F H 0.5754 0.9505 0.4961 0.057 Uiso 1 1 calc R U .
C023 C 0.6692(2) 0.81857(9) 0.54107(13) 0.0331(5) Uani 1 1 d . . .
H02G H 0.6917 0.7851 0.5141 0.040 Uiso 1 1 calc R U .
H02H H 0.5917 0.8107 0.5700 0.040 Uiso 1 1 calc R U .
H02I H 0.7512 0.8301 0.5748 0.040 Uiso 1 1 calc R U .
C31 C 0.28092(18) 0.66541(7) 0.34047(10) 0.0162(3) Uani 1 1 d . . .
C32 C 0.13111(19) 0.66723(7) 0.32140(10) 0.0180(3) Uani 1 1 d . . .
C321 C 0.03470(19) 0.71085(8) 0.35288(11) 0.0213(4) Uani 1 1 d . . .
H321 H 0.0923 0.7336 0.3895 0.026 Uiso 1 1 calc R U .
C322 C -0.0343(2) 0.75013(9) 0.28991(12) 0.0322(5) Uani 1 1 d . . .
H32A H 0.0388 0.7684 0.2655 0.039 Uiso 1 1 calc R U .
H32B H -0.0907 0.7782 0.3117 0.039 Uiso 1 1 calc R U .
H32C H -0.0941 0.7283 0.2531 0.039 Uiso 1 1 calc R U .
C323 C -0.0821(2) 0.68272(9) 0.39306(12) 0.0292(4) Uani 1 1 d . . .
H32D H -0.1459 0.6623 0.3565 0.035 Uiso 1 1 calc R U .
H32E H -0.1342 0.7113 0.4168 0.035 Uiso 1 1 calc R U .
H32F H -0.0393 0.6569 0.4311 0.035 Uiso 1 1 calc R U .
C33 C 0.0666(2) 0.62678(8) 0.27075(10) 0.0212(4) Uani 1 1 d . . .
H33 H -0.0349 0.6281 0.2574 0.025 Uiso 1 1 calc R U .
C34 C 0.1440(2) 0.58473(8) 0.23898(11) 0.0219(4) Uani 1 1 d . . .
C341 C 0.0710(2) 0.54027(8) 0.18547(12) 0.0276(4) Uani 1 1 d . . .
H341 H -0.0301 0.5456 0.1837 0.033 Uiso 1 1 calc R U .
C342 C 0.1057(2) 0.48045(9) 0.21450(13) 0.0330(5) Uani 1 1 d . . .
H34A H 0.2062 0.4738 0.2160 0.040 Uiso 1 1 calc R U .
H34B H 0.0544 0.4535 0.1811 0.040 Uiso 1 1 calc R U .
H34C H 0.0782 0.4764 0.2647 0.040 Uiso 1 1 calc R U .
C343 C 0.1102(3) 0.54690(10) 0.10454(13) 0.0446(6) Uani 1 1 d . . .
H34D H 0.0822 0.5838 0.0855 0.054 Uiso 1 1 calc R U .
H34E H 0.0618 0.5185 0.0723 0.054 Uiso 1 1 calc R U .
H34F H 0.2114 0.5425 0.1049 0.054 Uiso 1 1 calc R U .
C35 C 0.2910(2) 0.58452(8) 0.25736(11) 0.0219(4) Uani 1 1 d . . .
H35 H 0.3459 0.5560 0.2354 0.026 Uiso 1 1 calc R U .
C36 C 0.36184(19) 0.62408(7) 0.30645(10) 0.0178(3) Uani 1 1 d . . .
C361 C 0.52400(19) 0.61999(8) 0.31899(10) 0.0195(4) Uani 1 1 d . . .
H361 H 0.5585 0.6512 0.3507 0.023 Uiso 1 1 calc R U .
C362 C 0.5726(2) 0.56545(8) 0.36066(13) 0.0314(5) Uani 1 1 d . . .
H36A H 0.5287 0.5626 0.4067 0.038 Uiso 1 1 calc R U .
H36B H 0.6744 0.5660 0.3728 0.038 Uiso 1 1 calc R U .
H36C H 0.5454 0.5335 0.3287 0.038 Uiso 1 1 calc R U .
C363 C 0.5881(2) 0.62535(10) 0.24397(12) 0.0323(5) Uani 1 1 d . . .
H36D H 0.6902 0.6230 0.2536 0.039 Uiso 1 1 calc R U .
H36E H 0.5615 0.6612 0.2208 0.039 Uiso 1 1 calc R U .
H36F H 0.5531 0.5952 0.2104 0.039 Uiso 1 1 calc R U .
C100 C -0.0450(5) 0.99378(17) -0.0730(2) 0.0760(12) Uani 1 1 d . . .
H100 H -0.0817 0.9900 -0.1263 0.091 Uiso 0.5 1 d . U P
F100 F -0.0922(5) 0.9901(2) -0.1414(3) 0.0961(15) Uani 0.5 1 d . . P
C101 C 0.0774(5) 0.96736(16) -0.0483(3) 0.0814(12) Uani 1 1 d . . .
H101 H 0.1295 0.9454 -0.0814 0.098 Uiso 1 1 calc R U .
C102 C 0.1223(4) 0.97393(17) 0.0272(3) 0.0865(13) Uani 1 1 d . . .
H102 H 0.2098 0.9555 0.0491 0.104 Uiso 0.5 1 d . U P
F102 F 0.2320(6) 0.95018(18) 0.0472(4) 0.1145(19) Uani 0.5 1 d . . P

loop_
_atom_site_aniso_label
_atom_site_aniso_U_11
_atom_site_aniso_U_22
_atom_site_aniso_U_33
_atom_site_aniso_U_23
_atom_site_aniso_U_13
_atom_site_aniso_U_12
Ge1 0.01644(10) 0.01341(9) 0.01405(9) -0.00026(7) 0.00086(6) 0.00009(7)
Cl1 0.0219(2) 0.01283(17) 0.01644(19) -0.00032(15) 0.00650(15) -0.00167(14)
C11 0.0213(9) 0.0171(8) 0.0186(9) -0.0016(7) 0.0007(7) 0.0020(7)
C12 0.0207(9) 0.0198(8) 0.0205(9) -0.0023(7) 0.0039(7) -0.0013(7)
C13 0.0235(10) 0.0256(9) 0.0208(9) 0.0057(8) -0.0008(7) 0.0027(8)
C14 0.0423(14) 0.0364(12) 0.0413(13) 0.0187(10) -0.0072(11) -0.0065(10)
C15 0.0259(12) 0.0496(14) 0.0447(14) 0.0195(11) 0.0021(10) 0.0073(10)
C16 0.0576(16) 0.0544(15) 0.0210(11) -0.0022(10) -0.0066(10) 0.0134(12)
C21 0.0199(9) 0.0139(7) 0.0190(8) 0.0001(7) 0.0006(7) 0.0016(6)
C22 0.0220(9) 0.0169(8) 0.0237(9) -0.0026(7) 0.0013(7) 0.0010(7)
C23 0.0226(10) 0.0238(9) 0.0178(9) -0.0021(7) 0.0051(7) -0.0009(7)
C24 0.0275(10) 0.0233(9) 0.0215(9) 0.0014(8) 0.0068(8) -0.0018(8)
C25 0.0348(12) 0.0394(11) 0.0193(9) -0.0031(9) 0.0040(8) -0.0049(9)
C26 0.0245(11) 0.0334(11) 0.0332(11) -0.0025(9) 0.0084(8) 0.0011(8)
Al1 0.0235(3) 0.0150(2) 0.0213(3) 0.0010(2) 0.0035(2) -0.0010(2)
C01 0.0359(12) 0.0201(9) 0.0299(11) 0.0051(8) 0.0005(9) 0.0005(8)
C011 0.0584(17) 0.0395(13) 0.0383(13) 0.0010(11) -0.0151(12) 0.0066(12)
C012 0.0603(17) 0.0345(12) 0.0486(15) 0.0189(11) 0.0070(13) -0.0040(12)
C013 0.0414(14) 0.0308(11) 0.0502(15) 0.0009(10) -0.0018(11) 0.0116(10)
C02 0.0279(11) 0.0225(9) 0.0302(11) -0.0017(8) 0.0016(8) -0.0041(8)
C021 0.0341(13) 0.0578(16) 0.0533(16) 0.0092(13) 0.0043(11) -0.0153(12)
C022 0.0588(16) 0.0317(12) 0.0452(14) -0.0119(11) -0.0171(12) 0.0058(11)
C023 0.0273(11) 0.0326(11) 0.0373(12) 0.0015(9) -0.0053(9) -0.0008(9)
C31 0.0178(9) 0.0158(8) 0.0146(8) 0.0012(6) 0.0006(6) -0.0016(6)
C32 0.0180(9) 0.0194(8) 0.0167(8) 0.0013(7) 0.0026(7) 0.0000(7)
C321 0.0179(9) 0.0239(9) 0.0218(9) -0.0030(7) 0.0014(7) 0.0004(7)
C322 0.0320(12) 0.0320(11) 0.0324(11) 0.0020(9) 0.0034(9) 0.0121(9)
C323 0.0215(10) 0.0408(12) 0.0262(10) -0.0060(9) 0.0069(8) -0.0044(8)
C33 0.0162(9) 0.0246(9) 0.0220(9) -0.0009(7) -0.0015(7) -0.0010(7)
C34 0.0224(9) 0.0211(8) 0.0214(9) -0.0032(7) -0.0010(7) -0.0027(7)
C341 0.0241(10) 0.0257(10) 0.0307(11) -0.0089(8) -0.0062(8) -0.0020(8)
C342 0.0348(12) 0.0257(10) 0.0372(12) -0.0061(9) -0.0013(9) -0.0063(9)
C343 0.0672(17) 0.0364(12) 0.0268(11) -0.0056(10) -0.0090(11) -0.0101(12)
C35 0.0223(10) 0.0202(8) 0.0228(9) -0.0039(7) 0.0007(7) 0.0016(7)
C36 0.0177(9) 0.0181(8) 0.0173(8) 0.0005(7) 0.0011(7) -0.0002(7)
C361 0.0172(9) 0.0200(8) 0.0207(9) -0.0053(7) -0.0001(7) 0.0010(7)
C362 0.0280(11) 0.0249(10) 0.0389(12) -0.0030(9) -0.0064(9) 0.0063(8)
C363 0.0211(10) 0.0471(13) 0.0292(11) -0.0097(10) 0.0057(8) -0.0025(9)
C100 0.091(3) 0.079(2) 0.062(2) -0.0168(19) 0.028(2) -0.060(2)
F100 0.095(3) 0.124(4) 0.072(3) 0.004(3) 0.017(2) -0.050(3)
C101 0.076(3) 0.070(2) 0.104(3) -0.028(2) 0.033(2) -0.047(2)
C102 0.060(2) 0.059(2) 0.144(4) 0.002(2) 0.028(3) -0.0308(19)
F102 0.079(3) 0.059(3) 0.212(6) 0.012(3) 0.042(4) -0.003(2)

loop_
_atom_type_symbol
_atom_type_description
_atom_type_scat_dispersion_real
_atom_type_scat_dispersion_imag
_atom_type_scat_source
C C 0.0033 0.0016 'International Tables Vol C Tables 4.2.6.8 and 6.1.1.4'
H H 0.0000 0.0000 'International Tables Vol C Tables 4.2.6.8 and 6.1.1.4'
Al Al 0.0645 0.0514 'International Tables Vol C Tables 4.2.6.8 and 6.1.1.4'
Cl Cl 0.1484 0.1585 'International Tables Vol C Tables 4.2.6.8 and 6.1.1.4'
Ge Ge 0.1547 1.8001 'International Tables Vol C Tables 4.2.6.8 and 6.1.1.4'
F F 0.0171 0.0103 'International Tables Vol C Tables 4.2.6.8 and 6.1.1.4'

loop_
_geom_angle_atom_site_label_1
_geom_angle_atom_site_label_2
_geom_angle_atom_site_label_3
_geom_angle
_geom_angle_site_symmetry_1
_geom_angle_site_symmetry_3
C11 Ge1 C21 111.02(7) . .
C11 Ge1 C31 111.43(7) . .
C21 Ge1 C31 132.91(7) . .
C11 Ge1 Cl1 101.49(6) . .
C21 Ge1 Cl1 89.03(6) . .
C31 Ge1 Cl1 101.59(5) . .
Ge1 Cl1 Al1 80.267(19) . .
C12 C11 Ge1 168.37(17) . .
C11 C12 C13 178.1(2) . .
C12 C13 C15 109.24(17) . .
C12 C13 C14 108.37(16) . .
C15 C13 C14 110.31(18) . .
C12 C13 C16 108.53(17) . .
C15 C13 C16 110.03(19) . .
C14 C13 C16 110.3(2) . .
C13 C14 H14A 109.5 . .
C13 C14 H14B 109.5 . .
H14A C14 H14B 109.5 . .
C13 C14 H14C 109.5 . .
H14A C14 H14C 109.5 . .
H14B C14 H14C 109.5 . .
C13 C15 H15A 109.5 . .
C13 C15 H15B 109.5 . .
H15A C15 H15B 109.5 . .
C13 C15 H15C 109.5 . .
H15A C15 H15C 109.5 . .
H15B C15 H15C 109.5 . .
C13 C16 H16A 109.5 . .
C13 C16 H16B 109.5 . .
H16A C16 H16B 109.5 . .
C13 C16 H16C 109.5 . .
H16A C16 H16C 109.5 . .
H16B C16 H16C 109.5 . .
C22 C21 Ge1 127.98(14) . .
C22 C21 Al1 124.64(13) . .
Ge1 C21 Al1 104.44(9) . .
C21 C22 C23 134.34(17) . .
C21 C22 H22 112.8 . .
C23 C22 H22 112.8 . .
C22 C23 C24 114.58(15) . .
C22 C23 C26 107.76(16) . .
C24 C23 C26 110.44(16) . .
C22 C23 C25 105.96(16) . .
C24 C23 C25 108.71(16) . .
C26 C23 C25 109.22(16) . .
C23 C24 H24A 109.5 . .
C23 C24 H24B 109.5 . .
H24A C24 H24B 109.5 . .
C23 C24 H24C 109.5 . .
H24A C24 H24C 109.5 . .
H24B C24 H24C 109.5 . .
C23 C25 H25A 109.5 . .
C23 C25 H25B 109.5 . .
H25A C25 H25B 109.5 . .
C23 C25 H25C 109.5 . .
H25A C25 H25C 109.5 . .
H25B C25 H25C 109.5 . .
C23 C26 H26A 109.5 . .
C23 C26 H26B 109.5 . .
H26A C26 H26B 109.5 . .
C23 C26 H26C 109.5 . .
H26A C26 H26C 109.5 . .
H26B C26 H26C 109.5 . .
C01 Al1 C21 116.71(8) . .
C01 Al1 C02 120.17(9) . .
C21 Al1 C02 113.28(8) . .
C01 Al1 Cl1 110.00(7) . .
C21 Al1 Cl1 85.84(5) . .
C02 Al1 Cl1 104.22(7) . .
C011 C01 C013 108.1(2) . .
C011 C01 C012 108.6(2) . .
C013 C01 C012 108.11(19) . .
C011 C01 Al1 112.19(14) . .
C013 C01 Al1 105.55(14) . .
C012 C01 Al1 113.98(16) . .
C01 C011 H01A 109.5 . .
C01 C011 H01B 109.5 . .
H01A C011 H01B 109.5 . .
C01 C011 H01C 109.5 . .
H01A C011 H01C 109.5 . .
H01B C011 H01C 109.5 . .
C01 C012 H01D 109.5 . .
C01 C012 H01E 109.5 . .
H01D C012 H01E 109.5 . .
C01 C012 H01F 109.5 . .
H01D C012 H01F 109.5 . .
H01E C012 H01F 109.5 . .
C01 C013 H01G 109.5 . .
C01 C013 H01H 109.5 . .
H01G C013 H01H 109.5 . .
C01 C013 H01I 109.5 . .
H01G C013 H01I 109.5 . .
H01H C013 H01I 109.5 . .
C021 C02 C023 108.08(19) . .
C021 C02 C022 109.0(2) . .
C023 C02 C022 107.40(18) . .
C021 C02 Al1 112.10(15) . .
C023 C02 Al1 111.26(13) . .
C022 C02 Al1 108.85(15) . .
C02 C021 H02A 109.5 . .
C02 C021 H02B 109.5 . .
H02A C021 H02B 109.5 . .
C02 C021 H02C 109.5 . .
H02A C021 H02C 109.5 . .
H02B C021 H02C 109.5 . .
C02 C022 H02D 109.5 . .
C02 C022 H02E 109.5 . .
H02D C022 H02E 109.5 . .
C02 C022 H02F 109.5 . .
H02D C022 H02F 109.5 . .
H02E C022 H02F 109.5 . .
C02 C023 H02G 109.5 . .
C02 C023 H02H 109.5 . .
H02G C023 H02H 109.5 . .
C02 C023 H02I 109.5 . .
H02G C023 H02I 109.5 . .
H02H C023 H02I 109.5 . .
C32 C31 C36 119.59(15) . .
C32 C31 Ge1 122.47(13) . .
C36 C31 Ge1 117.92(12) . .
C33 C32 C31 118.62(16) . .
C33 C32 C321 117.52(16) . .
C31 C32 C321 123.86(16) . .
C32 C321 C323 111.80(16) . .
C32 C321 C322 111.31(16) . .
C323 C321 C322 109.37(16) . .
C32 C321 H321 108.1 . .
C323 C321 H321 108.1 . .
C322 C321 H321 108.1 . .
C321 C322 H32A 109.5 . .
C321 C322 H32B 109.5 . .
H32A C322 H32B 109.5 . .
C321 C322 H32C 109.5 . .
H32A C322 H32C 109.5 . .
H32B C322 H32C 109.5 . .
C321 C323 H32D 109.5 . .
C321 C323 H32E 109.5 . .
H32D C323 H32E 109.5 . .
C321 C323 H32F 109.5 . .
H32D C323 H32F 109.5 . .
H32E C323 H32F 109.5 . .
C34 C33 C32 122.44(17) . .
C34 C33 H33 118.8 . .
C32 C33 H33 118.8 . .
C35 C34 C33 117.86(16) . .
C35 C34 C341 120.67(17) . .
C33 C34 C341 121.47(17) . .
C34 C341 C342 111.40(16) . .
C34 C341 C343 111.71(17) . .
C342 C341 C343 110.13(18) . .
C34 C341 H341 107.8 . .
C342 C341 H341 107.8 . .
C343 C341 H341 107.8 . .
C341 C342 H34A 109.5 . .
C341 C342 H34B 109.5 . .
H34A C342 H34B 109.5 . .
C341 C342 H34C 109.5 . .
H34A C342 H34C 109.5 . .
H34B C342 H34C 109.5 . .
C341 C343 H34D 109.5 . .
C341 C343 H34E 109.5 . .
H34D C343 H34E 109.5 . .
C341 C343 H34F 109.5 . .
H34D C343 H34F 109.5 . .
H34E C343 H34F 109.5 . .
C34 C35 C36 122.50(17) . .
C34 C35 H35 118.7 . .
C36 C35 H35 118.7 . .
C35 C36 C31 118.93(16) . .
C35 C36 C361 116.66(16) . .
C31 C36 C361 124.40(15) . .
C36 C361 C362 111.32(16) . .
C36 C361 C363 111.28(15) . .
C362 C361 C363 111.21(17) . .
C36 C361 H361 107.6 . .
C362 C361 H361 107.6 . .
C363 C361 H361 107.6 . .
C361 C362 H36A 109.5 . .
C361 C362 H36B 109.5 . .
H36A C362 H36B 109.5 . .
C361 C362 H36C 109.5 . .
H36A C362 H36C 109.5 . .
H36B C362 H36C 109.5 . .
C361 C363 H36D 109.5 . .
C361 C363 H36E 109.5 . .
H36D C363 H36E 109.5 . .
C361 C363 H36F 109.5 . .
H36D C363 H36F 109.5 . .
H36E C363 H36F 109.5 . .
F100 C100 C101 118.8(5) . .
F100 C100 C102 117.1(6) . 3_575
C101 C100 C102 124.1(4) . 3_575
F100 C100 H100 1.2 . .
C101 C100 H100 118.0 . .
C102 C100 H100 117.9 3_575 .
C100 F100 H100 4.4 . .
C100 C101 C102 115.0(4) . .
C100 C101 H101 122.5 . .
C102 C101 H101 122.5 . .
F102 C102 C101 113.3(6) . .
F102 C102 C100 125.8(6) . 3_575
C101 C102 C100 120.9(4) . 3_575
F102 C102 H102 6.2 . .
C101 C102 H102 119.4 . .
C100 C102 H102 119.7 3_575 .
C102 F102 H102 24.7 . .

loop_
_geom_bond_atom_site_label_1
_geom_bond_atom_site_label_2
_geom_bond_distance
_geom_bond_site_symmetry_2
Ge1 C11 1.8914(18) .
Ge1 C21 1.9280(17) .
Ge1 C31 1.9577(17) .
Ge1 Cl1 2.3789(5) .
Cl1 Al1 2.4358(7) .
C11 C12 1.197(3) .
C12 C13 1.481(2) .
C13 C15 1.525(3) .
C13 C14 1.526(3) .
C13 C16 1.530(3) .
C14 H14A 0.9599 .
C14 H14B 0.9599 .
C14 H14C 0.9599 .
C15 H15A 0.9599 .
C15 H15B 0.9599 .
C15 H15C 0.9599 .
C16 H16A 0.9599 .
C16 H16B 0.9599 .
C16 H16C 0.9599 .
C21 C22 1.335(3) .
C21 Al1 1.9986(19) .
C22 C23 1.518(3) .
C22 H22 0.9600 .
C23 C24 1.522(3) .
C23 C26 1.535(3) .
C23 C25 1.539(3) .
C24 H24A 0.9599 .
C24 H24B 0.9599 .
C24 H24C 0.9599 .
C25 H25A 0.9599 .
C25 H25B 0.9599 .
C25 H25C 0.9599 .
C26 H26A 0.9599 .
C26 H26B 0.9599 .
C26 H26C 0.9599 .
Al1 C01 1.989(2) .
Al1 C02 1.999(2) .
C01 C011 1.528(3) .
C01 C013 1.532(3) .
C01 C012 1.534(3) .
C011 H01A 0.9599 .
C011 H01B 0.9599 .
C011 H01C 0.9599 .
C012 H01D 0.9599 .
C012 H01E 0.9599 .
C012 H01F 0.9599 .
C013 H01G 0.9599 .
C013 H01H 0.9599 .
C013 H01I 0.9599 .
C02 C021 1.530(3) .
C02 C023 1.532(3) .
C02 C022 1.536(3) .
C021 H02A 0.9599 .
C021 H02B 0.9599 .
C021 H02C 0.9599 .
C022 H02D 0.9599 .
C022 H02E 0.9599 .
C022 H02F 0.9599 .
C023 H02G 0.9599 .
C023 H02H 0.9599 .
C023 H02I 0.9599 .
C31 C32 1.416(2) .
C31 C36 1.417(2) .
C32 C33 1.399(2) .
C32 C321 1.523(3) .
C321 C323 1.533(3) .
C321 C322 1.534(3) .
C321 H321 0.9600 .
C322 H32A 0.9599 .
C322 H32B 0.9599 .
C322 H32C 0.9599 .
C323 H32D 0.9599 .
C323 H32E 0.9599 .
C323 H32F 0.9599 .
C33 C34 1.390(3) .
C33 H33 0.9600 .
C34 C35 1.388(3) .
C34 C341 1.523(2) .
C341 C342 1.525(3) .
C341 C343 1.530(3) .
C341 H341 0.9600 .
C342 H34A 0.9599 .
C342 H34B 0.9599 .
C342 H34C 0.9599 .
C343 H34D 0.9599 .
C343 H34E 0.9599 .
C343 H34F 0.9599 .
C35 C36 1.392(2) .
C35 H35 0.9600 .
C36 C361 1.524(2) .
C361 C362 1.527(3) .
C361 C363 1.529(3) .
C361 H361 0.9600 .
C362 H36A 0.9599 .
C362 H36B 0.9599 .
C362 H36C 0.9599 .
C363 H36D 0.9599 .
C363 H36E 0.9599 .
C363 H36F 0.9599 .
C100 F100 1.243(5) .
C100 C101 1.340(6) .
C100 C102 1.383(6) 3_575
C100 H100 0.9696 .
F100 H100 0.2746 .
C101 C102 1.363(6) .
C101 H101 0.9600 .
C102 F102 1.194(6) .
C102 C100 1.383(6) 3_575
C102 H102 0.9727 .
F102 H102 0.2498 .

loop_
_geom_torsion_atom_site_label_1
_geom_torsion_atom_site_label_2
_geom_torsion_atom_site_label_3
_geom_torsion_atom_site_label_4
_geom_torsion
_geom_torsion_site_symmetry_1
_geom_torsion_site_symmetry_4
C21 Ge1 C11 C12 51.0(8) . .
C31 Ge1 C11 C12 -108.1(8) . .
Cl1 Ge1 C11 C12 144.4(8) . .
Ge1 C21 C22 C23 -6.0(3) . .
Al1 C21 C22 C23 -163.44(16) . .
C21 C22 C23 C24 0.9(3) . .
C21 C22 C23 C26 -122.5(2) . .
C21 C22 C23 C25 120.7(2) . .
C36 C31 C32 C33 1.8(3) . .
Ge1 C31 C32 C33 -176.55(13) . .
C36 C31 C32 C321 -178.21(16) . .
Ge1 C31 C32 C321 3.4(2) . .
C33 C32 C321 C323 56.7(2) . .
C31 C32 C321 C323 -123.29(19) . .
C33 C32 C321 C322 -66.0(2) . .
C31 C32 C321 C322 114.1(2) . .
C31 C32 C33 C34 0.5(3) . .
C321 C32 C33 C34 -179.51(17) . .
C32 C33 C34 C35 -1.7(3) . .
C32 C33 C34 C341 178.48(18) . .
C35 C34 C341 C342 56.9(3) . .
C33 C34 C341 C342 -123.3(2) . .
C35 C34 C341 C343 -66.7(2) . .
C33 C34 C341 C343 113.1(2) . .
C33 C34 C35 C36 0.7(3) . .
C341 C34 C35 C36 -179.50(18) . .
C34 C35 C36 C31 1.5(3) . .
C34 C35 C36 C361 -177.74(17) . .
C32 C31 C36 C35 -2.8(3) . .
Ge1 C31 C36 C35 175.66(13) . .
C32 C31 C36 C361 176.44(16) . .
Ge1 C31 C36 C361 -5.1(2) . .
C35 C36 C361 C362 -66.5(2) . .
C31 C36 C361 C362 114.28(19) . .
C35 C36 C361 C363 58.2(2) . .
C31 C36 C361 C363 -121.05(19) . .
F100 C100 C101 C102 179.5(3) . .
C102 C100 C101 C102 0.6(5) 3_575 .
C100 C101 C102 F102 -179.6(4) . .
C100 C101 C102 C100 -0.5(5) . 3_575
